data_4330722
loop_
_publ_author_name
'Fergus R. Knight'
'Rebecca A. M. Randall'
'Kasun S. Athukorala Arachchige'
'Lucy Wakefield'
'John M. Griffin'
'Sharon E. Ashbrook'
'Michael B\"uhl'
'Alexandra M. Z. Slawin'
'J. Derek Woollins'

_publ_contact_author_email frk@st-and.ac.uk
_publ_contact_author_name 'F R KNIGHT'
_publ_section_title
;
 Noncovalent Interactions in Peri-Substituted Chalconium Acenaphthene and
 Naphthalene Salts: A Combined Experimental, Crystallographic,
 Computational, and Solid-State NMR Study
;
_journal_name_full 'Inorganic Chemistry'
_journal_page_first 11087
_journal_page_last 11097
_journal_paper_doi 10.1021/ic301627y
_journal_volume 51
_journal_year 2012
_chemical_formula_moiety 'C24 H19 F3 O3 S Se Te'
_chemical_formula_sum 'C24 H19 F3 O3 S Se Te'
_chemical_formula_weight 651.03
_space_group_IT_number 2
_symmetry_cell_setting triclinic
_symmetry_Int_Tables_number 2
_symmetry_space_group_name_Hall '-P 1'
_symmetry_space_group_name_H-M 'P -1'
_atom_sites_solution_hydrogens geom
_atom_sites_solution_primary direct
_atom_sites_solution_secondary difmap
_cell_angle_alpha 98.62(2)
_cell_angle_beta 107.098(18)
_cell_angle_gamma 94.009(19)
_cell_formula_units_Z 2
_cell_length_a 9.463(8)
_cell_length_b 10.060(9)
_cell_length_c 12.976(12)
_cell_measurement_reflns_used 4640
_cell_measurement_temperature 125
_cell_measurement_theta_max 26.37
_cell_measurement_theta_min 1.67
_cell_volume 1158.8(18)
_computing_cell_refinement 'CrystalClear-SM Expert 2.0 r5'
_computing_data_collection 'CrystalClear-SM Expert 2.0 r5 (Rigaku, 2010)'
_computing_data_reduction 'CrystalClear-SM Expert 2.0 r5'
_computing_molecular_graphics 'CrystalStructure 4.0'
_computing_publication_material 'CrystalStructure 4.0 (Rigaku, 2010)'
_computing_structure_refinement 'SHELXL97 (Sheldrick, 1997)'
_computing_structure_solution SIR97
_diffrn_ambient_temperature 125
_diffrn_detector_area_resol_mean 28.944
_diffrn_measured_fraction_theta_full 0.967
_diffrn_measured_fraction_theta_max 0.944
_diffrn_measurement_device_type 'Rigaku Saturn724 CCD'
_diffrn_measurement_method \w
_diffrn_radiation_type 'Mo K\a'
_diffrn_radiation_wavelength 0.71075
_diffrn_reflns_av_R_equivalents 0.0677
_diffrn_reflns_limit_h_max 11
_diffrn_reflns_limit_h_min -11
_diffrn_reflns_limit_k_max 12
_diffrn_reflns_limit_k_min -12
_diffrn_reflns_limit_l_max 14
_diffrn_reflns_limit_l_min -16
_diffrn_reflns_number 8592
_diffrn_reflns_theta_full 26.40
_diffrn_reflns_theta_max 26.40
_diffrn_standards_number 0
_exptl_absorpt_coefficient_mu 2.994
_exptl_absorpt_correction_T_max 0.836
_exptl_absorpt_correction_T_min 0.532
_exptl_absorpt_correction_type multi-scan
_exptl_absorpt_process_details 'Jacobson, R. (1998) Private communication'
_exptl_crystal_colour brown
_exptl_crystal_density_diffrn 1.866
_exptl_crystal_description chip
_exptl_crystal_F_000 632.00
_exptl_crystal_size_max 0.27
_exptl_crystal_size_mid 0.12
_exptl_crystal_size_min 0.06
_refine_diff_density_max 1.530
_refine_diff_density_min -2.430
_refine_ls_extinction_method none
_refine_ls_goodness_of_fit_ref 1.044
_refine_ls_hydrogen_treatment constr
_refine_ls_number_parameters 298
_refine_ls_number_reflns 4480
_refine_ls_number_restraints 0
_refine_ls_R_factor_gt 0.0818
_refine_ls_shift/su_max 0.000
_refine_ls_structure_factor_coef Fsqd
_refine_ls_weighting_details 'w = 1/[\s^2^(Fo^2^)+(0.1721P)^2^+27.6752P] where P=(Fo^2^+2Fc^2^)/3'
_refine_ls_weighting_scheme calc
_refine_ls_wR_factor_ref 0.2794
_reflns_number_gt 4124
_reflns_number_total 4480
_reflns_threshold_expression F^2^>2.0\s(F^2^)
_cod_data_source_file ic301627y_si_001_06.cif
_cod_data_source_block '_Ferg68-2'
_cod_original_cell_volume 1158.7(18)
_cod_database_code 4330722

loop_
_symmetry_equiv_pos_site_id
_symmetry_equiv_pos_as_xyz
1 +X,+Y,+Z
2 -X,-Y,-Z

loop_
_atom_site_label
_atom_site_type_symbol
_atom_site_fract_x
_atom_site_fract_y
_atom_site_fract_z
_atom_site_U_iso_or_equiv
_atom_site_adp_type
_atom_site_occupancy
_atom_site_symmetry_multiplicity
_atom_site_calc_flag
_atom_site_refinement_flags
Te(1) Te 0.51211(7) 0.19708(6) 0.21145(5) 0.0213(3) Uani 1.00 2 d .
Se(1) Se 0.70683(12) 0.47292(10) 0.22397(9) 0.0229(3) Uani 1.00 2 d .
S(30) S 0.2320(3) 0.0203(3) -0.1158(2) 0.0245(6) Uani 1.00 2 d .
F(30) F 0.0023(9) 0.1105(10) -0.0655(7) 0.048(2) Uani 1.00 2 d .
F(31) F 0.1050(10) 0.2421(8) -0.1437(10) 0.055(3) Uani 1.00 2 d .
F(32) F -0.0314(9) 0.0611(11) -0.2376(8) 0.055(2) Uani 1.00 2 d .
O(30) O 0.3277(11) 0.0971(13) -0.0141(8) 0.052(3) Uani 1.00 2 d .
O(31) O 0.2850(10) 0.0314(9) -0.2068(7) 0.0311(18) Uani 1.00 2 d .
O(32) O 0.1749(14) -0.1116(11) -0.1109(12) 0.060(3) Uani 1.00 2 d .
C(1) C 0.3517(11) 0.3380(11) 0.1917(9) 0.021(2) Uani 1.00 2 d .
C(2) C 0.2140(13) 0.2901(12) 0.1924(9) 0.028(2) Uani 1.00 2 d .
C(3) C 0.0923(12) 0.3656(12) 0.1651(9) 0.026(2) Uani 1.00 2 d .
C(4) C 0.1085(13) 0.4815(11) 0.1267(9) 0.027(2) Uani 1.00 2 d .
C(5) C 0.2483(13) 0.5350(11) 0.1204(9) 0.025(2) Uani 1.00 2 d .
C(6) C 0.2580(14) 0.6496(12) 0.0755(10) 0.030(3) Uani 1.00 2 d .
C(7) C 0.3910(15) 0.7015(11) 0.0637(9) 0.030(2) Uani 1.00 2 d .
C(8) C 0.5205(13) 0.6388(11) 0.1045(9) 0.025(2) Uani 1.00 2 d .
C(9) C 0.5135(13) 0.5261(11) 0.1529(8) 0.023(2) Uani 1.00 2 d .
C(10) C 0.3756(13) 0.4627(11) 0.1553(8) 0.024(2) Uani 1.00 2 d .
C(11) C 0.6097(12) 0.2409(11) 0.3827(9) 0.021(2) Uani 1.00 2 d .
C(12) C 0.7489(13) 0.1958(11) 0.4259(9) 0.026(2) Uani 1.00 2 d .
C(13) C 0.8163(15) 0.2172(12) 0.5392(10) 0.031(3) Uani 1.00 2 d .
C(14) C 0.7450(16) 0.2837(13) 0.6061(10) 0.035(3) Uani 1.00 2 d .
C(15) C 0.6075(14) 0.3307(14) 0.5653(10) 0.035(3) Uani 1.00 2 d .
C(16) C 0.5389(14) 0.3082(13) 0.4504(9) 0.030(2) Uani 1.00 2 d .
C(17) C 0.3736(13) 0.0262(12) 0.2248(10) 0.030(2) Uani 1.00 2 d .
C(18) C 0.7582(12) 0.6021(12) 0.3598(9) 0.026(2) Uani 1.00 2 d .
C(19) C 0.8267(13) 0.5556(12) 0.4565(9) 0.027(2) Uani 1.00 2 d .
C(20) C 0.8757(14) 0.6488(14) 0.5525(10) 0.034(3) Uani 1.00 2 d .
C(21) C 0.8551(15) 0.7832(13) 0.5558(11) 0.038(3) Uani 1.00 2 d .
C(22) C 0.7845(17) 0.8293(14) 0.4606(12) 0.040(3) Uani 1.00 2 d .
C(23) C 0.7370(15) 0.7366(12) 0.3632(10) 0.032(3) Uani 1.00 2 d .
C(30) C 0.0693(13) 0.1136(12) -0.1421(10) 0.029(2) Uani 1.00 2 d .
H(2) H 0.1998 0.2058 0.2114 0.033 Uiso 1.00 2 calc R
H(3) H 0.0018 0.3358 0.1734 0.032 Uiso 1.00 2 calc R
H(4) H 0.0261 0.5274 0.1037 0.032 Uiso 1.00 2 calc R
H(6) H 0.1737 0.6931 0.0526 0.036 Uiso 1.00 2 calc R
H(7) H 0.3950 0.7761 0.0297 0.036 Uiso 1.00 2 calc R
H(8) H 0.6109 0.6737 0.0987 0.030 Uiso 1.00 2 calc R
H(12) H 0.7958 0.1518 0.3792 0.032 Uiso 1.00 2 calc R
H(13) H 0.9077 0.1870 0.5688 0.037 Uiso 1.00 2 calc R
H(14) H 0.7900 0.2980 0.6816 0.041 Uiso 1.00 2 calc R
H(15) H 0.5621 0.3758 0.6125 0.042 Uiso 1.00 2 calc R
H(16) H 0.4473 0.3383 0.4209 0.036 Uiso 1.00 2 calc R
H(17A) H 0.3119 0.0563 0.2685 0.035 Uiso 1.00 2 calc R
H(17B) H 0.4351 -0.0369 0.2588 0.035 Uiso 1.00 2 calc R
H(17C) H 0.3118 -0.0171 0.1530 0.035 Uiso 1.00 2 calc R
H(19) H 0.8387 0.4645 0.4560 0.032 Uiso 1.00 2 calc R
H(20) H 0.9244 0.6199 0.6172 0.041 Uiso 1.00 2 calc R
H(21) H 0.8888 0.8433 0.6222 0.046 Uiso 1.00 2 calc R
H(22) H 0.7694 0.9198 0.4619 0.047 Uiso 1.00 2 calc R
H(23) H 0.6897 0.7660 0.2984 0.038 Uiso 1.00 2 calc R

loop_
_atom_site_aniso_label
_atom_site_aniso_U_11
_atom_site_aniso_U_22
_atom_site_aniso_U_33
_atom_site_aniso_U_12
_atom_site_aniso_U_13
_atom_site_aniso_U_23
Te(1) 0.0229(4) 0.0202(4) 0.0211(4) 0.0050(3) 0.0072(3) 0.0029(3)
Se(1) 0.0222(6) 0.0216(6) 0.0254(6) 0.0044(4) 0.0083(4) 0.0035(4)
S(30) 0.0278(14) 0.0261(13) 0.0252(13) 0.0112(11) 0.0129(11) 0.0086(10)
F(30) 0.041(5) 0.065(6) 0.052(5) 0.024(4) 0.030(4) 0.017(4)
F(31) 0.048(5) 0.023(4) 0.110(8) 0.019(3) 0.043(5) 0.018(4)
F(32) 0.029(4) 0.077(6) 0.045(5) 0.012(4) -0.005(4) -0.000(4)
O(30) 0.033(5) 0.088(8) 0.026(5) 0.018(5) -0.001(4) 0.001(5)
O(31) 0.043(5) 0.032(4) 0.028(4) 0.013(4) 0.020(4) 0.015(3)
O(32) 0.064(7) 0.035(5) 0.110(10) 0.021(5) 0.055(7) 0.034(6)
C(1) 0.016(5) 0.027(5) 0.023(5) 0.009(4) 0.008(4) 0.003(4)
C(2) 0.028(6) 0.030(6) 0.024(5) 0.003(5) 0.007(4) 0.007(4)
C(3) 0.019(5) 0.037(6) 0.020(5) 0.001(4) 0.003(4) 0.002(4)
C(4) 0.028(6) 0.025(5) 0.021(5) 0.013(4) 0.002(4) -0.006(4)
C(5) 0.030(6) 0.027(5) 0.018(5) 0.009(4) 0.006(4) 0.001(4)
C(6) 0.032(6) 0.026(6) 0.028(6) 0.015(5) 0.002(5) -0.000(5)
C(7) 0.043(7) 0.019(5) 0.024(6) 0.006(5) 0.006(5) 0.004(4)
C(8) 0.029(6) 0.021(5) 0.024(5) -0.000(4) 0.005(4) 0.005(4)
C(9) 0.029(5) 0.023(5) 0.017(5) 0.009(4) 0.007(4) -0.001(4)
C(10) 0.033(6) 0.020(5) 0.013(5) 0.006(4) -0.001(4) 0.000(4)
C(11) 0.017(5) 0.027(5) 0.019(5) 0.001(4) 0.005(4) 0.005(4)
C(12) 0.033(6) 0.024(5) 0.025(5) 0.012(5) 0.011(5) 0.006(4)
C(13) 0.045(7) 0.023(5) 0.025(6) 0.008(5) 0.010(5) 0.005(4)
C(14) 0.044(7) 0.032(6) 0.022(6) -0.005(5) 0.003(5) 0.005(5)
C(15) 0.034(6) 0.045(7) 0.024(6) -0.005(5) 0.014(5) -0.004(5)
C(16) 0.029(6) 0.038(7) 0.019(5) 0.004(5) 0.005(5) -0.003(5)
C(17) 0.026(6) 0.023(5) 0.032(6) -0.004(4) 0.001(5) 0.003(5)
C(18) 0.022(5) 0.034(6) 0.026(5) -0.001(4) 0.011(4) 0.007(5)
C(19) 0.026(5) 0.028(6) 0.027(6) 0.005(4) 0.008(5) 0.005(4)
C(20) 0.035(7) 0.040(7) 0.026(6) 0.001(5) 0.008(5) 0.007(5)
C(21) 0.039(7) 0.033(6) 0.037(7) -0.012(5) 0.015(6) -0.008(5)
C(22) 0.047(8) 0.029(6) 0.041(7) -0.000(6) 0.015(6) 0.001(5)
C(23) 0.043(7) 0.022(5) 0.030(6) 0.004(5) 0.010(5) 0.006(5)
C(30) 0.026(6) 0.028(6) 0.034(6) 0.000(5) 0.012(5) 0.004(5)

loop_
_atom_type_symbol
_atom_type_description
_atom_type_scat_dispersion_real
_atom_type_scat_dispersion_imag
_atom_type_scat_source
C C 0.003 0.002
;
International Tables for Crystallography
(1992, Vol. C, Tables 4.2.6.8 and 6.1.1.4)
;
H H 0.000 0.000
;
International Tables for Crystallography
(1992, Vol. C, Table 6.1.1.4)
;
F F 0.017 0.010
;
International Tables for Crystallography
(1992, Vol. C, Tables 4.2.6.8 and 6.1.1.4)
;
O O 0.011 0.006
;
International Tables for Crystallography
(1992, Vol. C, Tables 4.2.6.8 and 6.1.1.4)
;
S S 0.125 0.123
;
International Tables for Crystallography
(1992, Vol. C, Tables 4.2.6.8 and 6.1.1.4)
;
Se Se -0.093 2.226
;
International Tables for Crystallography
(1992, Vol. C, Tables 4.2.6.8 and 6.1.1.4)
;
Te Te -0.531 1.675
;
International Tables for Crystallography
(1992, Vol. C, Tables 4.2.6.8 and 6.1.1.4)
;

loop_
_geom_angle_atom_site_label_1
_geom_angle_atom_site_label_2
_geom_angle_atom_site_label_3
_geom_angle
_geom_angle_publ_flag
Se(1) Te(1) C(1) 77.3(3) yes
Se(1) Te(1) C(11) 82.5(3) yes
Se(1) Te(1) C(17) 171.2(4) yes
C(1) Te(1) C(11) 100.1(4) yes
C(1) Te(1) C(17) 98.4(5) yes
C(11) Te(1) C(17) 90.8(5) yes
Te(1) Se(1) C(9) 82.6(3) yes
Te(1) Se(1) C(18) 116.9(4) yes
C(9) Se(1) C(18) 98.4(5) yes
O(30) S(30) O(31) 113.5(6) yes
O(30) S(30) O(32) 115.4(8) yes
O(30) S(30) C(30) 102.2(6) yes
O(31) S(30) O(32) 115.8(7) yes
O(31) S(30) C(30) 103.2(6) yes
O(32) S(30) C(30) 104.4(7) yes
Te(1) C(1) C(2) 115.6(9) yes
Te(1) C(1) C(10) 122.0(9) yes
C(2) C(1) C(10) 120.9(11) yes
C(1) C(2) C(3) 121.5(12) yes
C(2) C(3) C(4) 119.5(12) yes
C(3) C(4) C(5) 121.7(11) yes
C(4) C(5) C(6) 119.7(11) yes
C(4) C(5) C(10) 119.0(11) yes
C(6) C(5) C(10) 121.3(12) yes
C(5) C(6) C(7) 121.4(12) yes
C(6) C(7) C(8) 118.8(11) yes
C(7) C(8) C(9) 120.5(12) yes
Se(1) C(9) C(8) 114.0(9) yes
Se(1) C(9) C(10) 124.3(9) yes
C(8) C(9) C(10) 121.6(10) yes
C(1) C(10) C(5) 117.2(11) yes
C(1) C(10) C(9) 126.8(10) yes
C(5) C(10) C(9) 115.9(10) yes
Te(1) C(11) C(12) 117.2(8) yes
Te(1) C(11) C(16) 121.6(8) yes
C(12) C(11) C(16) 121.2(10) yes
C(11) C(12) C(13) 119.8(12) yes
C(12) C(13) C(14) 118.8(12) yes
C(13) C(14) C(15) 122.6(11) yes
C(14) C(15) C(16) 118.5(13) yes
C(11) C(16) C(15) 119.1(11) yes
Se(1) C(18) C(19) 117.2(9) yes
Se(1) C(18) C(23) 122.7(9) yes
C(19) C(18) C(23) 120.0(10) yes
C(18) C(19) C(20) 117.9(12) yes
C(19) C(20) C(21) 122.1(12) yes
C(20) C(21) C(22) 120.2(12) yes
C(21) C(22) C(23) 118.1(13) yes
C(18) C(23) C(22) 121.7(12) yes
S(30) C(30) F(30) 111.5(9) yes
S(30) C(30) F(31) 112.2(9) yes
S(30) C(30) F(32) 111.5(9) yes
F(30) C(30) F(31) 107.0(11) yes
F(30) C(30) F(32) 107.1(10) yes
F(31) C(30) F(32) 107.4(11) yes
C(1) C(2) H(2) 119.258 yes
C(3) C(2) H(2) 119.258 yes
C(2) C(3) H(3) 120.268 yes
C(4) C(3) H(3) 120.270 yes
C(3) C(4) H(4) 119.168 yes
C(5) C(4) H(4) 119.163 yes
C(5) C(6) H(6) 119.324 yes
C(7) C(6) H(6) 119.323 yes
C(6) C(7) H(7) 120.610 yes
C(8) C(7) H(7) 120.616 yes
C(7) C(8) H(8) 119.767 yes
C(9) C(8) H(8) 119.761 yes
C(11) C(12) H(12) 120.117 yes
C(13) C(12) H(12) 120.115 yes
C(12) C(13) H(13) 120.616 yes
C(14) C(13) H(13) 120.609 yes
C(13) C(14) H(14) 118.696 yes
C(15) C(14) H(14) 118.695 yes
C(14) C(15) H(15) 120.728 yes
C(16) C(15) H(15) 120.736 yes
C(11) C(16) H(16) 120.439 yes
C(15) C(16) H(16) 120.423 yes
Te(1) C(17) H(17A) 109.472 yes
Te(1) C(17) H(17B) 109.472 yes
Te(1) C(17) H(17C) 109.473 yes
H(17A) C(17) H(17B) 109.469 yes
H(17A) C(17) H(17C) 109.470 yes
H(17B) C(17) H(17C) 109.471 yes
C(18) C(19) H(19) 121.049 yes
C(20) C(19) H(19) 121.063 yes
C(19) C(20) H(20) 118.936 yes
C(21) C(20) H(20) 118.934 yes
C(20) C(21) H(21) 119.901 yes
C(22) C(21) H(21) 119.904 yes
C(21) C(22) H(22) 120.952 yes
C(23) C(22) H(22) 120.953 yes
C(18) C(23) H(23) 119.151 yes
C(22) C(23) H(23) 119.154 yes

loop_
_geom_bond_atom_site_label_1
_geom_bond_atom_site_label_2
_geom_bond_distance
_geom_bond_publ_flag
Te(1) Se(1) 3.177(3) yes
Te(1) C(1) 2.136(11) yes
Te(1) C(11) 2.104(10) yes
Te(1) C(17) 2.147(13) yes
Se(1) C(9) 1.943(11) yes
Se(1) C(18) 1.937(11) yes
S(30) O(30) 1.433(9) yes
S(30) O(31) 1.428(11) yes
S(30) O(32) 1.415(12) yes
S(30) C(30) 1.832(13) yes
F(30) C(30) 1.329(18) yes
F(31) C(30) 1.318(15) yes
F(32) C(30) 1.327(13) yes
C(1) C(2) 1.360(17) yes
C(1) C(10) 1.432(17) yes
C(2) C(3) 1.411(17) yes
C(3) C(4) 1.351(18) yes
C(4) C(5) 1.423(18) yes
C(5) C(6) 1.376(18) yes
C(5) C(10) 1.444(17) yes
C(6) C(7) 1.387(20) yes
C(7) C(8) 1.417(17) yes
C(8) C(9) 1.383(17) yes
C(9) C(10) 1.422(17) yes
C(11) C(12) 1.408(16) yes
C(11) C(16) 1.382(18) yes
C(12) C(13) 1.395(16) yes
C(13) C(14) 1.38(2) yes
C(14) C(15) 1.397(19) yes
C(15) C(16) 1.416(16) yes
C(18) C(19) 1.399(17) yes
C(18) C(23) 1.377(17) yes
C(19) C(20) 1.376(16) yes
C(20) C(21) 1.375(20) yes
C(21) C(22) 1.39(2) yes
C(22) C(23) 1.387(17) yes
C(2) H(2) 0.930 yes
C(3) H(3) 0.930 yes
C(4) H(4) 0.930 yes
C(6) H(6) 0.930 yes
C(7) H(7) 0.930 yes
C(8) H(8) 0.930 yes
C(12) H(12) 0.930 yes
C(13) H(13) 0.930 yes
C(14) H(14) 0.930 yes
C(15) H(15) 0.930 yes
C(16) H(16) 0.930 yes
C(17) H(17A) 0.960 yes
C(17) H(17B) 0.960 yes
C(17) H(17C) 0.960 yes
C(19) H(19) 0.930 yes
C(20) H(20) 0.930 yes
C(21) H(21) 0.930 yes
C(22) H(22) 0.930 yes
C(23) H(23) 0.930 yes

loop_
_geom_contact_atom_site_label_1
_geom_contact_atom_site_label_2
_geom_contact_distance
_geom_contact_publ_flag
_geom_contact_site_symmetry_2
F(30) O(30) 2.970(14) yes .
F(30) O(32) 2.947(16) yes .
F(31) O(30) 2.912(15) yes .
F(31) O(31) 2.978(14) yes .
F(32) O(31) 2.944(14) yes .
F(32) O(32) 2.996(16) yes .
C(1) C(4) 2.789(16) yes .
C(1) C(16) 3.372(16) yes .
C(2) C(5) 2.794(18) yes .
C(2) C(17) 3.166(18) yes .
C(3) C(10) 2.834(18) yes .
C(5) C(8) 2.787(18) yes .
C(6) C(9) 2.786(17) yes .
C(7) C(10) 2.848(17) yes .
C(8) C(18) 3.502(16) yes .
C(8) C(23) 3.334(15) yes .
C(9) C(23) 3.264(14) yes .
C(11) C(14) 2.757(16) yes .
C(11) C(19) 3.490(16) yes .
C(12) C(15) 2.801(20) yes .
C(12) C(19) 3.581(17) yes .
C(13) C(16) 2.816(18) yes .
C(16) C(19) 3.533(18) yes .
C(18) C(21) 2.763(17) yes .
C(19) C(22) 2.804(19) yes .
C(20) C(23) 2.730(18) yes .
Te(1) O(30) 2.914(9) yes .
Te(1) O(31) 3.101(10) yes 2_655
F(30) F(30) 3.0001(20) yes 2_555
F(30) O(32) 3.209(20) yes 2_555
F(30) C(2) 3.496(13) yes .
F(30) C(3) 3.487(14) yes .
F(30) C(6) 3.556(16) yes 2_565
F(30) C(17) 3.599(13) yes 2_555
F(31) C(4) 3.567(15) yes 2_565
F(31) C(8) 3.524(16) yes 2_665
F(32) C(13) 3.486(16) yes 1_454
F(32) C(17) 3.354(16) yes 2_555
F(32) C(21) 3.435(16) yes 1_444
O(30) Te(1) 2.914(9) yes .
O(30) C(1) 3.269(15) yes .
O(30) C(2) 3.541(17) yes .
O(30) C(7) 3.500(19) yes 2_665
O(30) C(8) 3.448(18) yes 2_665
O(30) C(17) 3.197(18) yes .
O(31) Te(1) 3.101(10) yes 2_655
O(31) C(8) 3.541(13) yes 2_665
O(31) C(12) 3.290(14) yes 2_655
O(31) C(17) 3.390(17) yes 2_655
O(31) C(23) 3.293(17) yes 2_665
O(32) F(30) 3.209(20) yes 2_555
O(32) C(3) 3.306(16) yes 2_555
O(32) C(7) 3.456(18) yes 1_545
C(1) O(30) 3.269(15) yes .
C(2) F(30) 3.496(13) yes .
C(2) O(30) 3.541(17) yes .
C(3) F(30) 3.487(14) yes .
C(3) O(32) 3.306(16) yes 2_555
C(4) F(31) 3.567(15) yes 2_565
C(4) C(4) 3.416(3) yes 2_565
C(6) F(30) 3.556(16) yes 2_565
C(7) O(30) 3.500(19) yes 2_665
C(7) O(32) 3.456(18) yes 1_565
C(8) F(31) 3.524(16) yes 2_665
C(8) O(30) 3.448(18) yes 2_665
C(8) O(31) 3.541(13) yes 2_665
C(8) C(8) 3.502(2) yes 2_665
C(8) C(9) 3.412(16) yes 2_665
C(9) C(8) 3.412(16) yes 2_665
C(12) O(31) 3.290(14) yes 2_655
C(13) F(32) 3.486(16) yes 1_656
C(17) F(30) 3.599(13) yes 2_555
C(17) F(32) 3.354(16) yes 2_555
C(17) O(30) 3.197(18) yes .
C(17) O(31) 3.390(17) yes 2_655
C(19) C(19) 3.464(3) yes 2_766
C(21) F(32) 3.435(16) yes 1_666
C(23) O(31) 3.293(17) yes 2_665
Te(1) H(2) 2.9628 yes .
Te(1) H(12) 3.0304 yes .
Te(1) H(16) 3.1179 yes .
Se(1) H(8) 2.8139 yes .
Se(1) H(19) 2.9177 yes .
Se(1) H(23) 2.9926 yes .
C(1) H(3) 3.2476 yes .
C(1) H(16) 2.8412 yes .
C(1) H(17A) 3.1747 yes .
C(1) H(17C) 3.5098 yes .
C(2) H(4) 3.2246 yes .
C(2) H(16) 3.0766 yes .
C(2) H(17A) 2.7975 yes .
C(2) H(17C) 3.2978 yes .
C(4) H(2) 3.2152 yes .
C(4) H(6) 2.5715 yes .
C(5) H(3) 3.2617 yes .
C(5) H(7) 3.2463 yes .
C(6) H(4) 2.5862 yes .
C(6) H(8) 3.2522 yes .
C(7) H(23) 3.4315 yes .
C(8) H(6) 3.2534 yes .
C(8) H(23) 2.6289 yes .
C(9) H(7) 3.2688 yes .
C(9) H(23) 2.8967 yes .
C(10) H(2) 3.2643 yes .
C(10) H(4) 3.3077 yes .
C(10) H(6) 3.2931 yes .
C(10) H(8) 3.2817 yes .
C(11) H(13) 3.2686 yes .
C(11) H(15) 3.2562 yes .
C(11) H(17A) 3.0938 yes .
C(11) H(17B) 3.0931 yes .
C(11) H(19) 2.8508 yes .
C(12) H(14) 3.2212 yes .
C(12) H(16) 3.2701 yes .
C(12) H(17B) 3.5662 yes .
C(12) H(19) 2.7115 yes .
C(13) H(15) 3.2659 yes .
C(13) H(19) 2.8750 yes .
C(14) H(12) 3.2268 yes .
C(14) H(16) 3.2624 yes .
C(14) H(19) 3.1211 yes .
C(15) H(13) 3.2682 yes .
C(15) H(19) 3.2544 yes .
C(16) H(12) 3.2645 yes .
C(16) H(14) 3.2547 yes .
C(16) H(17A) 3.3270 yes .
C(16) H(19) 3.1220 yes .
C(17) H(2) 2.5175 yes .
C(18) H(8) 3.4686 yes .
C(18) H(20) 3.2175 yes .
C(18) H(22) 3.2524 yes .
C(19) H(21) 3.2398 yes .
C(19) H(23) 3.2386 yes .
C(20) H(22) 3.2367 yes .
C(21) H(19) 3.2467 yes .
C(21) H(23) 3.2169 yes .
C(22) H(20) 3.2258 yes .
C(23) H(8) 3.2302 yes .
C(23) H(19) 3.2468 yes .
C(23) H(21) 3.2216 yes .
H(2) H(3) 2.3362 yes .
H(2) H(16) 3.0639 yes .
H(2) H(17A) 2.0073 yes .
H(2) H(17B) 3.4204 yes .
H(2) H(17C) 2.6494 yes .
H(3) H(4) 2.2740 yes .
H(4) H(6) 2.3909 yes .
H(6) H(7) 2.3168 yes .
H(7) H(8) 2.3523 yes .
H(8) H(23) 2.4860 yes .
H(12) H(13) 2.3355 yes .
H(12) H(17B) 3.5727 yes .
H(12) H(19) 3.1141 yes .
H(13) H(14) 2.2959 yes .
H(13) H(19) 3.3584 yes .
H(14) H(15) 2.3189 yes .
H(15) H(16) 2.3622 yes .
H(16) H(17A) 3.1493 yes .
H(19) H(20) 2.3061 yes .
H(20) H(21) 2.2891 yes .
H(21) H(22) 2.3273 yes .
H(22) H(23) 2.3181 yes .
Te(1) H(7) 3.5318 yes 2_665
Se(1) H(3) 3.3858 yes 1_655
S(30) H(7) 3.4909 yes 1_545
S(30) H(8) 3.2709 yes 2_665
S(30) H(12) 3.5190 yes 2_655
S(30) H(17C) 3.4299 yes .
F(30) H(2) 3.4768 yes .
F(30) H(2) 3.5464 yes 2_555
F(30) H(3) 3.5573 yes .
F(30) H(6) 2.6890 yes 2_565
F(30) H(17A) 3.4590 yes 2_555
F(30) H(17C) 2.8825 yes 2_555
F(31) H(4) 2.7573 yes 2_565
F(31) H(6) 3.2585 yes 2_565
F(31) H(8) 2.6257 yes 2_665
F(31) H(13) 3.5841 yes 1_454
F(31) H(14) 3.3137 yes 1_454
F(31) H(23) 3.1750 yes 2_665
F(32) H(2) 3.1400 yes 2_555
F(32) H(13) 2.9065 yes 1_454
F(32) H(14) 3.1470 yes 1_454
F(32) H(17A) 2.7199 yes 2_555
F(32) H(17C) 3.1836 yes 2_555
F(32) H(21) 2.5391 yes 1_444
O(30) H(2) 3.5397 yes .
O(30) H(7) 3.4328 yes 1_545
O(30) H(7) 2.9112 yes 2_665
O(30) H(8) 2.7936 yes 2_665
O(30) H(17C) 2.6388 yes .
O(31) H(7) 3.4570 yes 2_665
O(31) H(8) 3.0440 yes 2_665
O(31) H(12) 2.5595 yes 2_655
O(31) H(17B) 2.9184 yes 2_655
O(31) H(22) 3.3145 yes 2_665
O(31) H(23) 2.5401 yes 2_665
O(32) H(2) 3.4067 yes 2_555
O(32) H(3) 2.5816 yes 2_555
O(32) H(6) 3.1022 yes 1_545
O(32) H(7) 2.7671 yes 1_545
O(32) H(12) 3.5392 yes 2_655
O(32) H(17C) 3.2485 yes .
C(1) H(15) 3.4157 yes 2_666
C(2) H(20) 3.1676 yes 2_666
C(2) H(21) 3.2693 yes 2_666
C(3) H(6) 3.1266 yes 2_565
C(3) H(14) 3.5780 yes 2_666
C(3) H(20) 2.8584 yes 2_666
C(4) H(4) 2.8692 yes 2_565
C(4) H(6) 3.1767 yes 2_565
C(4) H(14) 2.9454 yes 2_666
C(5) H(4) 3.2222 yes 2_565
C(5) H(14) 2.9818 yes 2_666
C(5) H(15) 3.3490 yes 2_666
C(6) H(3) 3.4677 yes 2_565
C(6) H(4) 3.1970 yes 2_565
C(6) H(14) 3.2853 yes 2_666
C(6) H(17C) 3.3110 yes 1_565
C(7) H(17B) 3.2768 yes 1_565
C(7) H(17C) 3.1211 yes 1_565
C(9) H(8) 3.3947 yes 2_665
C(9) H(15) 3.3509 yes 2_666
C(10) H(8) 3.4168 yes 2_665
C(10) H(15) 3.0689 yes 2_666
C(12) H(22) 2.8940 yes 1_545
C(13) H(22) 2.9677 yes 1_545
C(15) H(16) 3.3916 yes 2_666
C(16) H(15) 3.5253 yes 2_666
C(17) H(7) 3.3535 yes 1_545
C(18) H(13) 3.4788 yes 2_766
C(18) H(15) 3.1737 yes 2_666
C(19) H(13) 3.6000 yes 2_766
C(19) H(16) 3.5632 yes 2_666
C(19) H(19) 3.0662 yes 2_766
C(19) H(20) 3.3141 yes 2_766
C(20) H(2) 3.4827 yes 2_666
C(20) H(3) 3.3762 yes 2_666
C(20) H(12) 3.3835 yes 2_766
C(20) H(13) 3.4070 yes 2_766
C(20) H(16) 3.1852 yes 2_666
C(20) H(19) 3.0304 yes 2_766
C(21) H(2) 3.1995 yes 2_666
C(21) H(12) 3.1535 yes 2_766
C(21) H(13) 3.1504 yes 2_766
C(21) H(16) 3.1478 yes 2_666
C(21) H(17A) 3.4166 yes 2_666
C(22) H(12) 3.5639 yes 1_565
C(22) H(13) 3.0583 yes 2_766
C(22) H(15) 3.5427 yes 2_666
C(22) H(16) 3.5025 yes 2_666
C(23) H(13) 3.2185 yes 2_766
C(23) H(15) 3.0942 yes 2_666
C(30) H(6) 3.4546 yes 2_565
C(30) H(8) 3.4329 yes 2_665
H(2) F(30) 3.4768 yes .
H(2) F(30) 3.5464 yes 2_555
H(2) F(32) 3.1400 yes 2_555
H(2) O(30) 3.5397 yes .
H(2) O(32) 3.4067 yes 2_555
H(2) C(20) 3.4827 yes 2_666
H(2) C(21) 3.1995 yes 2_666
H(2) H(20) 3.1716 yes 2_666
H(2) H(21) 2.6326 yes 2_666
H(3) Se(1) 3.3858 yes 1_455
H(3) F(30) 3.5573 yes .
H(3) O(32) 2.5816 yes 2_555
H(3) C(6) 3.4677 yes 2_565
H(3) C(20) 3.3762 yes 2_666
H(3) H(6) 2.8737 yes 2_565
H(3) H(20) 2.5583 yes 2_666
H(3) H(21) 3.3798 yes 2_666
H(4) F(31) 2.7573 yes 2_565
H(4) C(4) 2.8692 yes 2_565
H(4) C(5) 3.2222 yes 2_565
H(4) C(6) 3.1970 yes 2_565
H(4) H(4) 2.5549 yes 2_565
H(4) H(6) 2.9014 yes 2_565
H(4) H(14) 3.0211 yes 2_666
H(6) F(30) 2.6890 yes 2_565
H(6) F(31) 3.2585 yes 2_565
H(6) O(32) 3.1022 yes 1_565
H(6) C(3) 3.1266 yes 2_565
H(6) C(4) 3.1767 yes 2_565
H(6) C(30) 3.4546 yes 2_565
H(6) H(3) 2.8737 yes 2_565
H(6) H(4) 2.9014 yes 2_565
H(6) H(14) 3.3505 yes 2_666
H(6) H(17C) 3.0386 yes 1_565
H(7) Te(1) 3.5318 yes 2_665
H(7) S(30) 3.4909 yes 1_565
H(7) O(30) 3.4328 yes 1_565
H(7) O(30) 2.9112 yes 2_665
H(7) O(31) 3.4570 yes 2_665
H(7) O(32) 2.7671 yes 1_565
H(7) C(17) 3.3535 yes 1_565
H(7) H(17B) 3.1755 yes 1_565
H(7) H(17C) 2.7352 yes 1_565
H(8) S(30) 3.2709 yes 2_665
H(8) F(31) 2.6257 yes 2_665
H(8) O(30) 2.7936 yes 2_665
H(8) O(31) 3.0440 yes 2_665
H(8) C(9) 3.3947 yes 2_665
H(8) C(10) 3.4168 yes 2_665
H(8) C(30) 3.4329 yes 2_665
H(12) S(30) 3.5190 yes 2_655
H(12) O(31) 2.5595 yes 2_655
H(12) O(32) 3.5392 yes 2_655
H(12) C(20) 3.3835 yes 2_766
H(12) C(21) 3.1535 yes 2_766
H(12) C(22) 3.5639 yes 1_545
H(12) H(20) 3.3664 yes 2_766
H(12) H(21) 2.9877 yes 2_766
H(12) H(22) 2.7369 yes 1_545
H(13) F(31) 3.5841 yes 1_656
H(13) F(32) 2.9065 yes 1_656
H(13) C(18) 3.4788 yes 2_766
H(13) C(19) 3.6000 yes 2_766
H(13) C(20) 3.4070 yes 2_766
H(13) C(21) 3.1504 yes 2_766
H(13) C(22) 3.0583 yes 2_766
H(13) C(23) 3.2185 yes 2_766
H(13) H(21) 3.5510 yes 2_766
H(13) H(22) 2.8618 yes 1_545
H(13) H(22) 3.4199 yes 2_766
H(14) F(31) 3.3137 yes 1_656
H(14) F(32) 3.1470 yes 1_656
H(14) C(3) 3.5780 yes 2_666
H(14) C(4) 2.9454 yes 2_666
H(14) C(5) 2.9818 yes 2_666
H(14) C(6) 3.2853 yes 2_666
H(14) H(4) 3.0211 yes 2_666
H(14) H(6) 3.3505 yes 2_666
H(14) H(17B) 3.5818 yes 2_656
H(15) C(1) 3.4157 yes 2_666
H(15) C(5) 3.3490 yes 2_666
H(15) C(9) 3.3509 yes 2_666
H(15) C(10) 3.0689 yes 2_666
H(15) C(16) 3.5253 yes 2_666
H(15) C(18) 3.1737 yes 2_666
H(15) C(22) 3.5427 yes 2_666
H(15) C(23) 3.0942 yes 2_666
H(15) H(16) 2.9754 yes 2_666
H(15) H(23) 3.2683 yes 2_666
H(16) C(15) 3.3916 yes 2_666
H(16) C(19) 3.5632 yes 2_666
H(16) C(20) 3.1852 yes 2_666
H(16) C(21) 3.1478 yes 2_666
H(16) C(22) 3.5025 yes 2_666
H(16) H(15) 2.9754 yes 2_666
H(16) H(16) 3.4832 yes 2_666
H(16) H(20) 3.4697 yes 2_666
H(16) H(21) 3.4058 yes 2_666
H(17A) F(30) 3.4590 yes 2_555
H(17A) F(32) 2.7199 yes 2_555
H(17A) C(21) 3.4166 yes 2_666
H(17A) H(21) 2.8384 yes 2_666
H(17B) O(31) 2.9184 yes 2_655
H(17B) C(7) 3.2768 yes 1_545
H(17B) H(7) 3.1755 yes 1_545
H(17B) H(14) 3.5818 yes 2_656
H(17B) H(22) 3.5745 yes 1_545
H(17B) H(23) 3.2015 yes 1_545
H(17C) S(30) 3.4299 yes .
H(17C) F(30) 2.8825 yes 2_555
H(17C) F(32) 3.1836 yes 2_555
H(17C) O(30) 2.6388 yes .
H(17C) O(32) 3.2485 yes .
H(17C) C(6) 3.3110 yes 1_545
H(17C) C(7) 3.1211 yes 1_545
H(17C) H(6) 3.0386 yes 1_545
H(17C) H(7) 2.7352 yes 1_545
H(19) C(19) 3.0662 yes 2_766
H(19) C(20) 3.0304 yes 2_766
H(19) H(19) 2.9213 yes 2_766
H(19) H(20) 2.8159 yes 2_766
H(20) C(2) 3.1676 yes 2_666
H(20) C(3) 2.8584 yes 2_666
H(20) C(19) 3.3141 yes 2_766
H(20) H(2) 3.1716 yes 2_666
H(20) H(3) 2.5583 yes 2_666
H(20) H(12) 3.3664 yes 2_766
H(20) H(16) 3.4697 yes 2_666
H(20) H(19) 2.8159 yes 2_766
H(21) F(32) 2.5391 yes 1_666
H(21) C(2) 3.2693 yes 2_666
H(21) H(2) 2.6326 yes 2_666
H(21) H(3) 3.3798 yes 2_666
H(21) H(12) 2.9877 yes 2_766
H(21) H(13) 3.5510 yes 2_766
H(21) H(16) 3.4058 yes 2_666
H(21) H(17A) 2.8384 yes 2_666
H(22) O(31) 3.3145 yes 2_665
H(22) C(12) 2.8940 yes 1_565
H(22) C(13) 2.9677 yes 1_565
H(22) H(12) 2.7369 yes 1_565
H(22) H(13) 2.8618 yes 1_565
H(22) H(13) 3.4199 yes 2_766
H(22) H(17B) 3.5745 yes 1_565
H(23) F(31) 3.1750 yes 2_665
H(23) O(31) 2.5401 yes 2_665
H(23) H(15) 3.2683 yes 2_666
H(23) H(17B) 3.2015 yes 1_565

loop_
_geom_torsion_atom_site_label_1
_geom_torsion_atom_site_label_2
_geom_torsion_atom_site_label_3
_geom_torsion_atom_site_label_4
_geom_torsion
_geom_torsion_publ_flag
Se(1) Te(1) C(1) C(10) 21.6(6) no
C(1) Te(1) Se(1) C(9) -19.1(3) no
C(1) Te(1) Se(1) C(18) 76.6(3) no
Se(1) Te(1) C(11) C(12) -87.0(7) no
Se(1) Te(1) C(11) C(16) 94.6(8) no
C(11) Te(1) Se(1) C(9) -121.2(3) no
C(11) Te(1) Se(1) C(18) -25.5(3) no
C(1) Te(1) C(11) C(16) 18.9(9) no
C(11) Te(1) C(1) C(2) -92.2(7) no
C(11) Te(1) C(1) C(10) 101.6(7) no
C(17) Te(1) C(1) C(2) 0.1(7) no
C(17) Te(1) C(11) C(12) 98.7(8) no
C(17) Te(1) C(11) C(16) -79.7(8) no
Te(1) Se(1) C(9) C(10) 21.0(7) no
Te(1) Se(1) C(18) C(19) 53.3(9) no
Te(1) Se(1) C(18) C(23) -130.3(8) no
C(9) Se(1) C(18) C(19) 139.2(8) no
C(9) Se(1) C(18) C(23) -44.3(10) no
C(18) Se(1) C(9) C(8) 80.6(8) no
C(18) Se(1) C(9) C(10) -95.2(8) no
O(30) S(30) C(30) F(30) -63.7(9) no
O(30) S(30) C(30) F(31) 56.3(10) no
O(31) S(30) C(30) F(31) -61.7(9) no
O(31) S(30) C(30) F(32) 58.8(9) no
O(32) S(30) C(30) F(30) 56.9(9) no
O(32) S(30) C(30) F(32) -62.7(11) no
Te(1) C(1) C(10) C(9) -16.3(13) no
C(2) C(1) C(10) C(5) 0.4(14) no
C(10) C(1) C(2) C(3) -4.6(16) no
C(1) C(2) C(3) C(4) 6.8(16) no
C(2) C(3) C(4) C(5) -4.7(15) no
C(3) C(4) C(5) C(10) 0.5(15) no
C(4) C(5) C(10) C(1) 1.6(14) no
C(6) C(5) C(10) C(9) 7.5(14) no
C(10) C(5) C(6) C(7) -1.2(16) no
C(5) C(6) C(7) C(8) -3.5(16) no
C(6) C(7) C(8) C(9) 1.5(15) no
C(7) C(8) C(9) C(10) 5.3(15) no
Se(1) C(9) C(10) C(1) -11.8(15) no
C(8) C(9) C(10) C(5) -9.5(14) no
C(12) C(11) C(16) C(15) -0.6(17) no
C(16) C(11) C(12) C(13) 1.0(17) no
C(11) C(12) C(13) C(14) -0.7(17) no
C(12) C(13) C(14) C(15) 0.0(19) no
C(13) C(14) C(15) C(16) 0.3(20) no
C(14) C(15) C(16) C(11) -0.0(19) no
C(19) C(18) C(23) C(22) 1(2) no
C(23) C(18) C(19) C(20) -2.2(18) no
C(18) C(19) C(20) C(21) 2.0(20) no
C(19) C(20) C(21) C(22) -1(2) no
C(20) C(21) C(22) C(23) -0(2) no
C(21) C(22) C(23) C(18) 0(2) no

loop_
_cod_related_entry_id
_cod_related_entry_database
_cod_related_entry_code
1 ChemSpider 30661252
